data_2215429
loop_
_publ_author_name
'Betz, Richard'
'Betzler, Franziska'
'Kl\"ufers, Peter'

_publ_section_title
;
 <i>rac</i>-2-Hydroxy-2-(2-nitrophenyl)acetic acid
;
_journal_coeditor_code CS2054
_journal_issue 10
_journal_name_full 'Acta Crystallographica Section E'
_journal_page_first o4184
_journal_page_last o4184
_journal_paper_doi 10.1107/S1600536807047113
_journal_volume 63
_journal_year 2007
_chemical_formula_iupac 'C8 H7 N O5'
_chemical_formula_moiety 'C8 H7 N O5'
_chemical_formula_sum 'C8 H7 N O5'
_chemical_formula_weight 197.15
_chemical_name_common 'ortho-nitromandelic acid'
_chemical_name_systematic
;
<i>rac</i>-2-Hydroxy-2-(2-nitrophenyl)acetic acid
;
_space_group_IT_number 14
_symmetry_cell_setting monoclinic
_symmetry_space_group_name_Hall '-P 2ybc'
_symmetry_space_group_name_H-M 'P 1 21/c 1'
_atom_sites_solution_hydrogens difmap
_atom_sites_solution_primary direct
_atom_sites_solution_secondary difmap
_audit_creation_method SHELXL-97
_cell_angle_alpha 90.00
_cell_angle_beta 116.130(2)
_cell_angle_gamma 90.00
_cell_formula_units_Z 4
_cell_length_a 9.4343(3)
_cell_length_b 9.7690(5)
_cell_length_c 9.8842(5)
_cell_measurement_reflns_used 13027
_cell_measurement_temperature 200(2)
_cell_measurement_theta_max 27.485
_cell_measurement_theta_min 3.134
_cell_volume 817.86(7)
_computing_cell_refinement 'SCALEPACK (Otwinowski & Minor, 1997)'
_computing_data_collection 'COLLECT (Nonius, 2004)'
_computing_data_reduction 'SCALEPACK and DENZO (Otwinowski & Minor, 1997)'
_computing_molecular_graphics 'ORTEPIII (Burnett & Johnson, 1996)'
_computing_publication_material 'SHELXL97 (Sheldrick, 1997)'
_computing_structure_refinement 'SHELXL97 (Sheldrick, 1997)'
_computing_structure_solution 'SHELXS97 (Sheldrick, 1997)'
_diffrn_ambient_temperature 200(2)
_diffrn_measured_fraction_theta_full 0.997
_diffrn_measured_fraction_theta_max 0.997
_diffrn_measurement_device '95mm CCD camera on \k-goniostat'
_diffrn_measurement_device_type 'Nonius KappaCCD'
_diffrn_measurement_method \f/\w
_diffrn_radiation_monochromator graphite
_diffrn_radiation_source 'fine-focus sealed tube'
_diffrn_radiation_type MoK\a
_diffrn_radiation_wavelength 0.71073
_diffrn_reflns_av_R_equivalents 0.0196
_diffrn_reflns_av_sigmaI/netI 0.0273
_diffrn_reflns_limit_h_max 12
_diffrn_reflns_limit_h_min -12
_diffrn_reflns_limit_k_max 12
_diffrn_reflns_limit_k_min -12
_diffrn_reflns_limit_l_max 12
_diffrn_reflns_limit_l_min -12
_diffrn_reflns_number 3617
_diffrn_reflns_theta_full 27.46
_diffrn_reflns_theta_max 27.46
_diffrn_reflns_theta_min 3.18
_exptl_absorpt_coefficient_mu 0.136
_exptl_absorpt_correction_type none
_exptl_crystal_colour yellow
_exptl_crystal_density_diffrn 1.601
_exptl_crystal_density_method 'not measured'
_exptl_crystal_description block
_exptl_crystal_F_000 408
_exptl_crystal_size_max 0.14
_exptl_crystal_size_mid 0.10
_exptl_crystal_size_min 0.08
_refine_diff_density_max 0.503
_refine_diff_density_min -0.254
_refine_ls_extinction_method none
_refine_ls_goodness_of_fit_ref 1.041
_refine_ls_hydrogen_treatment refU
_refine_ls_matrix_type full
_refine_ls_number_parameters 128
_refine_ls_number_reflns 1871
_refine_ls_number_restraints 0
_refine_ls_restrained_S_all 1.041
_refine_ls_R_factor_all 0.0624
_refine_ls_R_factor_gt 0.0458
_refine_ls_shift/su_max 0.000
_refine_ls_shift/su_mean 0.000
_refine_ls_structure_factor_coef Fsqd
_refine_ls_weighting_details 'calc w=1/[\s^2^(Fo^2^)+(0.0596P)^2^+0.4137P] where P=(Fo^2^+2Fc^2^)/3'
_refine_ls_weighting_scheme calc
_refine_ls_wR_factor_gt 0.1160
_refine_ls_wR_factor_ref 0.1256
_reflns_number_gt 1466
_reflns_number_total 1871
_reflns_threshold_expression I>2\s(I)
_cod_data_source_file cs2054.cif
_cod_data_source_block I
_cod_original_cell_volume 817.86(6)
_cod_original_sg_symbol_H-M 'P 21/c'
_cod_database_code 2215429
_cod_database_fobs_code 2215429

loop_
_symmetry_equiv_pos_as_xyz
'x, y, z'
'-x, y+1/2, -z+1/2'
'-x, -y, -z'
'x, -y-1/2, z-1/2'

loop_
_atom_site_type_symbol
_atom_site_label
_atom_site_fract_x
_atom_site_fract_y
_atom_site_fract_z
_atom_site_U_iso_or_equiv
_atom_site_adp_type
_atom_site_calc_flag
_atom_site_refinement_flags
_atom_site_occupancy
O O3 0.99600(16) 0.23800(15) 0.14149(16) 0.0418(4) Uani d . 1
H H83 1.0642 0.1602 0.1755 0.041(2) Uiso d R 1
O O2 0.82437(14) 0.08167(15) 0.36283(14) 0.0402(4) Uani d . 1
H H82 0.8597 0.0329 0.4448 0.041(2) Uiso d R 1
O O1 1.07440(14) 0.07928(14) 0.39310(14) 0.0378(3) Uani d . 1
O O4 0.76077(16) -0.05081(16) -0.15598(15) 0.0456(4) Uani d . 1
O O5 0.89088(15) -0.03814(15) 0.08572(14) 0.0408(4) Uani d . 1
N N 0.78192(16) -0.00364(15) -0.03350(16) 0.0298(3) Uani d . 1
C C1 0.9378(2) 0.1182(2) 0.32753(19) 0.0327(4) Uani d . 1
C C2 0.8853(2) 0.2223(2) 0.2006(2) 0.0334(4) Uani d . 1
H H2 0.8834 0.3123 0.2481 0.041(2) Uiso calc R 1
C C3 0.7177(2) 0.20068(19) 0.07818(19) 0.0302(4) Uani d . 1
C C4 0.66966(19) 0.09861(18) -0.03184(18) 0.0281(4) Uani d . 1
C C5 0.5157(2) 0.08671(19) -0.14383(19) 0.0323(4) Uani d . 1
H H5 0.4882 0.0162 -0.2173 0.041(2) Uiso calc R 1
C C6 0.4034(2) 0.1789(2) -0.1468(2) 0.0375(4) Uani d . 1
H H6 0.2972 0.1717 -0.2216 0.041(2) Uiso calc R 1
C C7 0.4467(2) 0.2817(2) -0.0402(2) 0.0423(5) Uani d . 1
H H7 0.3699 0.3455 -0.0419 0.041(2) Uiso calc R 1
C C8 0.6010(2) 0.2925(2) 0.0689(2) 0.0382(4) Uani d . 1
H H8 0.6283 0.3650 0.1400 0.041(2) Uiso calc R 1

loop_
_atom_site_aniso_label
_atom_site_aniso_U_11
_atom_site_aniso_U_22
_atom_site_aniso_U_33
_atom_site_aniso_U_12
_atom_site_aniso_U_13
_atom_site_aniso_U_23
O3 0.0355(7) 0.0453(8) 0.0493(8) 0.0044(6) 0.0229(7) 0.0084(6)
O2 0.0289(7) 0.0636(9) 0.0260(7) 0.0005(6) 0.0101(5) 0.0037(6)
O1 0.0264(6) 0.0541(8) 0.0300(7) 0.0014(6) 0.0096(5) 0.0017(6)
O4 0.0412(8) 0.0571(9) 0.0332(7) 0.0082(6) 0.0117(6) -0.0134(6)
O5 0.0384(7) 0.0454(8) 0.0307(7) 0.0119(6) 0.0079(6) 0.0031(6)
N 0.0275(7) 0.0326(8) 0.0277(8) -0.0007(6) 0.0108(6) -0.0009(6)
C1 0.0284(9) 0.0438(10) 0.0245(8) -0.0032(8) 0.0104(7) -0.0069(7)
C2 0.0283(9) 0.0373(10) 0.0336(9) 0.0001(7) 0.0128(8) -0.0044(7)
C3 0.0287(8) 0.0358(9) 0.0258(8) 0.0027(7) 0.0118(7) 0.0032(7)
C4 0.0279(8) 0.0325(9) 0.0256(8) 0.0019(7) 0.0132(7) 0.0030(7)
C5 0.0289(9) 0.0393(10) 0.0261(9) -0.0010(7) 0.0097(7) 0.0045(7)
C6 0.0270(9) 0.0491(11) 0.0331(10) 0.0052(8) 0.0101(7) 0.0102(8)
C7 0.0353(10) 0.0507(12) 0.0422(11) 0.0148(9) 0.0182(9) 0.0086(9)
C8 0.0395(10) 0.0422(11) 0.0331(10) 0.0079(8) 0.0161(8) -0.0006(8)

loop_
_atom_type_symbol
_atom_type_description
_atom_type_scat_dispersion_real
_atom_type_scat_dispersion_imag
_atom_type_scat_source
C C 0.0033 0.0016 'International Tables Vol C Tables 4.2.6.8 and 6.1.1.4'
H H 0.0000 0.0000 'International Tables Vol C Tables 4.2.6.8 and 6.1.1.4'
N N 0.0061 0.0033 'International Tables Vol C Tables 4.2.6.8 and 6.1.1.4'
O O 0.0106 0.0060 'International Tables Vol C Tables 4.2.6.8 and 6.1.1.4'

loop_
_geom_angle_atom_site_label_1
_geom_angle_atom_site_label_2
_geom_angle_atom_site_label_3
_geom_angle
_geom_angle_publ_flag
C2 O3 H83 105.9 ?
C1 O2 H82 111.9 ?
O5 N O4 123.39(15) ?
O5 N C4 118.95(14) ?
O4 N C4 117.66(14) ?
O1 C1 O2 124.62(18) ?
O1 C1 C2 122.08(16) ?
O2 C1 C2 113.20(15) ?
O3 C2 C1 112.52(14) ?
O3 C2 C3 112.57(14) ?
C1 C2 C3 114.21(15) ?
O3 C2 H2 105.5 n
C1 C2 H2 105.5 n
C3 C2 H2 105.5 n
C8 C3 C4 115.67(16) ?
C8 C3 C2 118.48(16) ?
C4 C3 C2 125.80(15) ?
C5 C4 C3 123.17(16) ?
C5 C4 N 116.24(15) ?
C3 C4 N 120.59(14) ?
C6 C5 C4 119.02(17) ?
C6 C5 H5 120.5 n
C4 C5 H5 120.5 n
C7 C6 C5 119.45(17) ?
C7 C6 H6 120.3 n
C5 C6 H6 120.3 n
C6 C7 C8 120.45(18) ?
C6 C7 H7 119.8 n
C8 C7 H7 119.8 n
C7 C8 C3 122.22(18) ?
C7 C8 H8 118.9 n
C3 C8 H8 118.9 n

loop_
_geom_bond_atom_site_label_1
_geom_bond_atom_site_label_2
_geom_bond_distance
_geom_bond_publ_flag
O3 C2 1.412(2) ?
O3 H83 0.9560 ?
O2 C1 1.313(2) ?
O2 H82 0.8701 ?
O1 C1 1.220(2) ?
O4 N 1.2269(19) ?
O5 N 1.2214(18) ?
N C4 1.461(2) ?
C1 C2 1.518(3) ?
C2 C3 1.524(2) ?
C2 H2 1.0000 n
C3 C8 1.391(3) ?
C3 C4 1.396(2) ?
C4 C5 1.390(2) ?
C5 C6 1.381(3) ?
C5 H5 0.9500 n
C6 C7 1.381(3) ?
C6 H6 0.9500 n
C7 C8 1.382(3) ?
C7 H7 0.9500 n
C8 H8 0.9500 n

loop_
_geom_hbond_atom_site_label_D
_geom_hbond_atom_site_label_H
_geom_hbond_atom_site_label_A
_geom_hbond_site_symmetry_A
_geom_hbond_distance_DH
_geom_hbond_distance_HA
_geom_hbond_distance_DA
_geom_hbond_angle_DHA
O2 H82 O1 3_756 0.87 1.81 2.679(2) 176
O3 H83 O4 3_755 0.96 2.05 2.888(2) 146
O3 H83 O1 . 0.96 2.25 2.742(2) 111
O3 H83 O5 . 0.96 2.44 2.843(2) 105

loop_
_geom_torsion_atom_site_label_1
_geom_torsion_atom_site_label_2
_geom_torsion_atom_site_label_3
_geom_torsion_atom_site_label_4
_geom_torsion
O1 C1 C2 O3 16.5(2)
O2 C1 C2 O3 -166.89(15)
O1 C1 C2 C3 146.46(17)
O2 C1 C2 C3 -37.0(2)
O3 C2 C3 C8 -121.79(18)
C1 C2 C3 C8 108.29(19)
O3 C2 C3 C4 55.5(2)
C1 C2 C3 C4 -74.4(2)
C8 C3 C4 C5 -0.5(3)
C2 C3 C4 C5 -177.85(17)
C8 C3 C4 N 180.00(16)
C2 C3 C4 N 2.6(3)
O5 N C4 C5 -148.82(16)
O4 N C4 C5 30.9(2)
O5 N C4 C3 30.7(2)
O4 N C4 C3 -149.49(17)
C3 C4 C5 C6 -0.6(3)
N C4 C5 C6 178.92(15)
C4 C5 C6 C7 0.9(3)
C5 C6 C7 C8 -0.1(3)
C6 C7 C8 C3 -1.1(3)
C4 C3 C8 C7 1.3(3)
C2 C3 C8 C7 178.90(17)
